data_1527420
loop_
_publ_author_name
'Gladyshevskii, E.I.'

_publ_section_title
;
 Compounds of the Mn5 Si3 type in alloys of rare earth metals with
 germanium
;
_journal_name_full 'Zhurnal Strukturnoi Khimii (Issue-No. from 1981)'
_journal_page_first 919
_journal_page_last 921
_journal_volume 5
_journal_year 1964
_chemical_formula_sum 'Er5 Ge3'
_space_group_IT_number 193
_symmetry_space_group_name_Hall '-P 6c 2'
_symmetry_space_group_name_H-M 'P 63/m c m'
_cell_angle_alpha 90
_cell_angle_beta 90
_cell_angle_gamma 120
_cell_formula_units_Z 2
_cell_length_a 8.35
_cell_length_b 8.35
_cell_length_c 6.26
_cell_volume 377.988
_citation_journal_id_ASTM ZSTKAI
_cod_data_source_file Gladyshevskii_ZSTKAI_1964_438.cif
_cod_data_source_block Er5Ge3
_cod_database_code 1527420

loop_
_symmetry_equiv_pos_as_xyz
x,y,z
x-y,x,z+1/2
-y,x-y,z
-x,-y,z+1/2
-x+y,-x,z
y,-x+y,z+1/2
-y,-x,-z
x-y,-y,-z+1/2
x,x-y,-z
y,x,-z+1/2
-x+y,y,-z
-x,-x+y,-z+1/2
-x,-y,-z
-x+y,-x,-z-1/2
y,-x+y,-z
x,y,-z-1/2
x-y,x,-z
-y,x-y,-z-1/2
y,x,z
-x+y,y,z-1/2
-x,-x+y,z
-y,-x,z-1/2
x-y,-y,z
x,x-y,z-1/2

loop_
_atom_site_label
_atom_site_type_symbol
_atom_site_fract_x
_atom_site_fract_y
_atom_site_fract_z
_atom_site_occupancy
_atom_site_U_iso_or_equiv
Er1 Er 0.3333 0.6667 0 1 0.0
Ge1 Ge 0.61 0 0.25 1 0.0
Er2 Er 0.24 0 0.25 1 0.0
